data_9009709
loop_
_publ_author_name
'Bachet, B.'
'Cesbron, F.'
'Chevalier, R.'

_publ_section_title
;
 Structure cristalline de la khademite Al(SO4)F*5H2O
;
_journal_name_full 'Bulletin de Mineralogie'
_journal_page_first 19
_journal_page_last 22
_journal_volume 104
_journal_year 1981
_chemical_formula_sum 'Al F H10 O9 S'
_chemical_name_mineral Khademite
_space_group_IT_number 61
_symmetry_space_group_name_Hall '-P 2bc 2ac'
_symmetry_space_group_name_H-M 'P c a b'
_cell_angle_alpha 90
_cell_angle_beta 90
_cell_angle_gamma 90
_cell_formula_units_Z 8
_cell_length_a 11.181
_cell_length_b 13.048
_cell_length_c 10.885
_cell_volume 1588.009
_database_code_amcsd 0012072
_exptl_crystal_density_diffrn 1.942
_cod_original_formula_sum 'Al S O9 F H10'
_cod_database_code 9009709

loop_
_space_group_symop_operation_xyz
x,y,z
x,1/2+y,1/2-z
-x,1/2-y,1/2+z
1/2-x,y,1/2+z
1/2+x,-y,1/2-z
1/2+x,1/2-y,z
1/2-x,1/2+y,-z
-x,-y,-z

loop_
_atom_site_label
_atom_site_fract_x
_atom_site_fract_y
_atom_site_fract_z
_atom_site_U_iso_or_equiv
_atom_site_type_symbol
_atom_site_attached_hydrogens
Al1 0.00000 0.50000 0.50000 0.00507 Al 0
Al2 0.00000 0.50000 0.00000 0.00633 Al 0
S 0.23840 0.24750 0.24680 0.00760 S 0
O1 0.16860 0.25490 0.13200 0.02153 O 0
O2 0.30550 0.15000 0.24620 0.02533 O 0
O3 0.15790 0.25010 0.35450 0.02026 O 0
O4 0.32090 0.33570 0.25360 0.02533 O 0
F 0.02940 0.50990 0.15590 0.01393 F 0
Ow2 0.00980 0.37560 0.58820 0.01393 O 0
Ow3 0.14380 0.41510 -0.02070 0.01520 O 0
Ow4 -0.09430 0.38210 0.02880 0.01900 O 0
Ow5 0.06890 0.43590 0.36570 0.01520 O 0
Ow6 -0.15440 0.46370 0.44200 0.01520 O 0
H2d 0.05700 0.35700 0.64800 0.02533 H 0
H2b -0.04700 0.32400 0.59800 0.02533 H 0
H3d 0.13900 0.35900 0.03400 0.02533 H 0
H3b 0.14900 0.38800 -0.09200 0.02533 H 0
H4d -0.12000 0.34000 -0.03200 0.02533 H 0
H4b -0.12100 0.37100 0.10300 0.02533 H 0
H5d 0.06000 0.45900 0.28400 0.02533 H 0
H5b 0.10200 0.37500 0.36500 0.02533 H 0
H6d -0.16800 0.43000 0.37300 0.02533 H 0
H6b 0.21600 0.49500 0.46700 0.02533 H 0

loop_
_cod_changelog_entry_id
_cod_changelog_entry_author
_cod_changelog_entry_date
_cod_changelog_entry_text
1
;cod-tools version 3.8.0
Id: cif_guess_AMCSD_atom_types 9581 2023-05-17 12:35:41Z saulius
;
2023-05-18T08:43:04+03:00
;Derived atom types and hydrogen counts
from atom names that follow the AMCSD naming convention
(Wat == water, O-H == hydroxyl).
;

loop_
_cod_related_entry_id
_cod_related_entry_database
_cod_related_entry_code
1 AMCSD 0012072
